data_7246163
loop_
_publ_author_name
'Guo, Mengping'
'Li, Yingmin'
'Wen, Yongju'
'Shen, Xiuli'

_publ_section_title
;
 Synthesis of aryloxyacetamides from arylboronic acids and
 2-bromoacetonitrile promoted by alkaline solutions of hydrogen peroxide
;
_journal_issue 4
_journal_name_full 'RSC Advances'
_journal_page_first 2631
_journal_page_last 2634
_journal_paper_doi 10.1039/D2RA07451F
_journal_volume 13
_journal_year 2023
_chemical_formula_moiety 'C8 H9 N O2'
_chemical_formula_sum 'C8 H9 N O2'
_chemical_formula_weight 151.16
_space_group_crystal_system triclinic
_space_group_IT_number 2
_space_group_name_Hall '-P 1'
_space_group_name_H-M_alt 'P -1'
_atom_sites_solution_hydrogens geom
_atom_sites_solution_primary dual
_audit_creation_date 2018-12-12
_audit_creation_method
;
Olex2 1.2
(compiled 2018.05.29 svn.r3508 for OlexSys, GUI svn.r5506)
;
_audit_update_record
;
2021-08-21 deposited with the CCDC.	2023-01-05 downloaded from the CCDC.
;
_cell_angle_alpha 93.647(5)
_cell_angle_beta 95.000(5)
_cell_angle_gamma 103.040(5)
_cell_formula_units_Z 4
_cell_length_a 6.1970(4)
_cell_length_b 9.2995(6)
_cell_length_c 13.4406(8)
_cell_measurement_reflns_used 3461
_cell_measurement_temperature 99.99(10)
_cell_measurement_theta_max 29.3150
_cell_measurement_theta_min 2.5870
_cell_volume 748.95(8)
_computing_cell_refinement 'CrysAlisPro 1.171.38.43f (Rigaku OD, 2015)'
_computing_data_collection 'CrysAlisPro 1.171.38.43f (Rigaku OD, 2015)'
_computing_data_reduction 'CrysAlisPro 1.171.38.43f (Rigaku OD, 2015)'
_computing_molecular_graphics 'Olex2 (Dolomanov et al., 2009)'
_computing_publication_material 'Olex2 (Dolomanov et al., 2009)'
_computing_structure_refinement 'ShelXL (Sheldrick, 2015)'
_computing_structure_solution 'ShelXT (Sheldrick, 2015)'
_diffrn_ambient_environment N~2~
_diffrn_ambient_temperature 99.99(10)
_diffrn_detector 'CCD plate'
_diffrn_detector_area_resol_mean 5.2684
_diffrn_detector_type AtlasS2
_diffrn_measured_fraction_theta_full 1.000
_diffrn_measured_fraction_theta_max 1.000
_diffrn_measurement_details
;
List of Runs (angles in degrees, time in seconds):

  # Type    Start    End  Width  t~exp~   \w     \q     \k     \f   Frames
#--------------------------------------------------------------------------
  1  \w    -40.00  61.00   1.00    1.01    --  -11.74  57.00 -30.00  101
  2  \w    -85.00  16.00   1.00    1.01    --  -11.74 -57.00-180.00  101
  3  \w    -21.00  88.00   1.00    1.01    --   11.90  77.00  90.00  109
  4  \w    -85.00 -41.00   1.00    1.01    --  -11.74 -57.00 -60.00   44
  5  \w    -20.00  25.00   1.00    1.01    --   11.90 -99.00  90.00   45
;
_diffrn_measurement_device 'four-circle diffractometer'
_diffrn_measurement_device_type 'SuperNova, Dual, Cu at zero, AtlasS2'
_diffrn_measurement_method '\w scans'
_diffrn_orient_matrix_type 'CrysAlisPro convention (1999,Acta A55,543-557)'
_diffrn_orient_matrix_UB_11 0.0416516000
_diffrn_orient_matrix_UB_12 -0.0640211000
_diffrn_orient_matrix_UB_13 0.0073117000
_diffrn_orient_matrix_UB_21 -0.0787141000
_diffrn_orient_matrix_UB_22 -0.0402668000
_diffrn_orient_matrix_UB_23 -0.0391738000
_diffrn_orient_matrix_UB_31 0.0776188000
_diffrn_orient_matrix_UB_32 0.0213291000
_diffrn_orient_matrix_UB_33 -0.0352007000
_diffrn_radiation_monochromator mirror
_diffrn_radiation_probe x-ray
_diffrn_radiation_type MoK\a
_diffrn_radiation_wavelength 0.71073
_diffrn_reflns_av_R_equivalents 0.0256
_diffrn_reflns_av_unetI/netI 0.0337
_diffrn_reflns_Laue_measured_fraction_full 1.000
_diffrn_reflns_Laue_measured_fraction_max 1.000
_diffrn_reflns_limit_h_max 7
_diffrn_reflns_limit_h_min -7
_diffrn_reflns_limit_k_max 10
_diffrn_reflns_limit_k_min -11
_diffrn_reflns_limit_l_max 15
_diffrn_reflns_limit_l_min -15
_diffrn_reflns_number 6792
_diffrn_reflns_point_group_measured_fraction_full 1.000
_diffrn_reflns_point_group_measured_fraction_max 1.000
_diffrn_reflns_theta_full 24.991
_diffrn_reflns_theta_max 24.991
_diffrn_reflns_theta_min 2.256
_diffrn_source 'micro-focus sealed X-ray tube'
_diffrn_source_type 'SuperNova (Mo) X-ray Source'
_exptl_absorpt_coefficient_mu 0.097
_exptl_absorpt_correction_T_max 1.00000
_exptl_absorpt_correction_T_min 0.37762
_exptl_absorpt_correction_type multi-scan
_exptl_absorpt_process_details
;
CrysAlisPro 1.171.38.43f (Rigaku Oxford Diffraction, 2015)
Empirical absorption correction using spherical harmonics,
 implemented in SCALE3 ABSPACK scaling algorithm.
;
_exptl_crystal_colour colourless
_exptl_crystal_colour_primary colourless
_exptl_crystal_density_diffrn 1.341
_exptl_crystal_description block
_exptl_crystal_F_000 320
_exptl_crystal_size_max 0.15
_exptl_crystal_size_mid 0.13
_exptl_crystal_size_min 0.12
_refine_diff_density_max 0.160
_refine_diff_density_min -0.286
_refine_diff_density_rms 0.056
_refine_ls_extinction_method none
_refine_ls_goodness_of_fit_ref 1.043
_refine_ls_hydrogen_treatment constr
_refine_ls_matrix_type full
_refine_ls_number_parameters 199
_refine_ls_number_reflns 2634
_refine_ls_number_restraints 0
_refine_ls_restrained_S_all 1.043
_refine_ls_R_factor_all 0.0487
_refine_ls_R_factor_gt 0.0420
_refine_ls_shift/su_max 0.000
_refine_ls_shift/su_mean 0.000
_refine_ls_structure_factor_coef Fsqd
_refine_ls_weighting_details 'w=1/[\s^2^(Fo^2^)+(0.0512P)^2^+0.1528P] where P=(Fo^2^+2Fc^2^)/3'
_refine_ls_weighting_scheme calc
_refine_ls_wR_factor_gt 0.0999
_refine_ls_wR_factor_ref 0.1058
_reflns_Friedel_coverage 0.000
_reflns_number_gt 2298
_reflns_number_total 2634
_reflns_threshold_expression 'I > 2\s(I)'
_cod_data_source_file d2ra07451f2.cif
_cod_data_source_block 1_3
_cod_database_code 7246163
_shelx_shelxl_version_number 2018/3
_shelx_space_group_comment
;
The symmetry employed for this shelxl refinement is uniquely defined
by the following loop, which should always be used as a source of
symmetry information in preference to the above space-group names.
They are only intended as comments.
;
_reflns_odcompleteness_completeness 99.97
_reflns_odcompleteness_iscentric 1
_reflns_odcompleteness_theta 26.32
_olex2_refinement_description
;
1. Fixed Uiso
 At 1.2 times of:
  All C(H) groups, All C(H,H) groups, All N(H,H) groups
2.a Secondary CH2 refined with riding coordinates:
 C7B(H7BA,H7BB), C7(H7A,H7B)
2.b Aromatic/amide H refined with riding coordinates:
 C6B(H6B), C4(H4), C6(H6), C1(H1), C2B(H2B), C3(H3), C5B(H5B), C2(H2),
 C4B(H4B), C3B(H3B)
2.c X=CH2 refined with riding coordinates:
 N1(H1A,H1B), N1B(H1BA,H1BB)
;
_olex2_submission_special_instructions 'No special instructions were received'
_oxdiff_exptl_absorpt_empirical_details
;
Empirical correction (ABSPACK) includes:
- Absorption correction using spherical harmonics
- Frame scaling
- Detector area scaling
;
_oxdiff_exptl_absorpt_empirical_full_max 2.355
_oxdiff_exptl_absorpt_empirical_full_min 0.629

loop_
_space_group_symop_operation_xyz
'x, y, z'
'-x, -y, -z'

loop_
_atom_site_label
_atom_site_type_symbol
_atom_site_fract_x
_atom_site_fract_y
_atom_site_fract_z
_atom_site_U_iso_or_equiv
_atom_site_adp_type
_atom_site_occupancy
_atom_site_site_symmetry_order
_atom_site_calc_flag
_atom_site_refinement_flags_posn
_atom_site_refinement_flags_adp
_atom_site_refinement_flags_occupancy
_atom_site_disorder_assembly
_atom_site_disorder_group
O1 O 0.41639(17) 0.70750(11) 0.28521(7) 0.0226(3) Uani 1 1 d . . . . .
O1B O 0.39892(17) 0.19122(11) 0.27846(7) 0.0221(3) Uani 1 1 d . . . . .
O2 O 0.22085(17) 0.43785(12) 0.45012(8) 0.0260(3) Uani 1 1 d . . . . .
O2B O 0.28539(18) 0.09927(12) 0.52280(7) 0.0293(3) Uani 1 1 d . . . . .
N1 N 0.1244(2) 0.65229(14) 0.41896(9) 0.0244(3) Uani 1 1 d . . . . .
H1A H 0.016777 0.636044 0.456137 0.029 Uiso 1 1 calc R . . . .
H1B H 0.151298 0.731901 0.388394 0.029 Uiso 1 1 calc R . . . .
N1B N 0.0814(2) 0.03085(15) 0.37207(9) 0.0276(3) Uani 1 1 d . . . . .
H1BA H -0.032998 -0.016107 0.398199 0.033 Uiso 1 1 calc R . . . .
H1BB H 0.076875 0.034046 0.308132 0.033 Uiso 1 1 calc R . . . .
C5 C 0.5895(2) 0.76046(16) 0.22970(10) 0.0192(3) Uani 1 1 d . . . . .
C1B C 0.5662(3) 0.25142(16) 0.22166(10) 0.0195(3) Uani 1 1 d . . . . .
C6B C 0.7907(3) 0.29189(16) 0.25716(11) 0.0219(4) Uani 1 1 d . . . . .
H6B H 0.836764 0.283818 0.323881 0.026 Uiso 1 1 calc R . . . .
C8 C 0.2490(2) 0.55451(17) 0.40875(10) 0.0210(3) Uani 1 1 d . . . . .
C4 C 0.5788(3) 0.88842(16) 0.18298(11) 0.0224(4) Uani 1 1 d . . . . .
H4 H 0.461018 0.933344 0.190988 0.027 Uiso 1 1 calc R . . . .
C6 C 0.7649(3) 0.69306(16) 0.21729(10) 0.0218(3) Uani 1 1 d . . . . .
H6 H 0.771900 0.607085 0.247910 0.026 Uiso 1 1 calc R . . . .
C1 C 0.9299(3) 0.75526(17) 0.15871(11) 0.0243(4) Uani 1 1 d . . . . .
H1 H 1.047793 0.710494 0.150481 0.029 Uiso 1 1 calc R . . . .
C2B C 0.4972(3) 0.26910(17) 0.12257(11) 0.0237(4) Uani 1 1 d . . . . .
H2B H 0.346453 0.244096 0.099480 0.028 Uiso 1 1 calc R . . . .
C3 C 0.7440(3) 0.94855(17) 0.12461(11) 0.0245(4) Uani 1 1 d . . . . .
H3 H 0.736395 1.033789 0.093194 0.029 Uiso 1 1 calc R . . . .
C8B C 0.2651(3) 0.09849(16) 0.43052(11) 0.0223(4) Uani 1 1 d . . . . .
C7B C 0.4640(3) 0.17396(17) 0.38067(10) 0.0223(4) Uani 1 1 d . . . . .
H7BA H 0.529657 0.270369 0.415849 0.027 Uiso 1 1 calc R . . . .
H7BB H 0.575206 0.115381 0.383931 0.027 Uiso 1 1 calc R . . . .
C7 C 0.4414(3) 0.59138(16) 0.34627(10) 0.0212(3) Uani 1 1 d . . . . .
H7A H 0.579897 0.621819 0.389840 0.025 Uiso 1 1 calc R . . . .
H7B H 0.447737 0.504117 0.304102 0.025 Uiso 1 1 calc R . . . .
C5B C 0.9454(3) 0.34466(17) 0.19133(11) 0.0255(4) Uani 1 1 d . . . . .
H5B H 1.096238 0.369744 0.214212 0.031 Uiso 1 1 calc R . . . .
C2 C 0.9212(3) 0.88259(17) 0.11256(11) 0.0250(4) Uani 1 1 d . . . . .
H2 H 1.032789 0.923788 0.073806 0.030 Uiso 1 1 calc R . . . .
C4B C 0.8794(3) 0.36051(17) 0.09269(11) 0.0275(4) Uani 1 1 d . . . . .
H4B H 0.984799 0.395273 0.049366 0.033 Uiso 1 1 calc R . . . .
C3B C 0.6537(3) 0.32398(17) 0.05870(11) 0.0270(4) Uani 1 1 d . . . . .
H3B H 0.607689 0.336494 -0.007264 0.032 Uiso 1 1 calc R . . . .

loop_
_atom_site_aniso_label
_atom_site_aniso_U_11
_atom_site_aniso_U_22
_atom_site_aniso_U_33
_atom_site_aniso_U_23
_atom_site_aniso_U_13
_atom_site_aniso_U_12
O1 0.0207(6) 0.0241(6) 0.0248(6) 0.0087(4) 0.0040(4) 0.0067(5)
O1B 0.0203(6) 0.0287(6) 0.0173(5) 0.0027(4) 0.0008(4) 0.0055(5)
O2 0.0245(6) 0.0257(6) 0.0300(6) 0.0101(5) 0.0065(5) 0.0072(5)
O2B 0.0298(7) 0.0353(7) 0.0197(6) 0.0039(5) 0.0018(5) 0.0011(5)
N1 0.0230(7) 0.0255(7) 0.0272(7) 0.0079(5) 0.0064(5) 0.0080(6)
N1B 0.0261(8) 0.0341(8) 0.0195(7) 0.0032(5) 0.0023(5) 0.0002(6)
C5 0.0202(8) 0.0194(8) 0.0163(7) -0.0012(6) -0.0009(6) 0.0029(6)
C1B 0.0230(8) 0.0158(8) 0.0207(8) -0.0003(6) 0.0033(6) 0.0066(6)
C6B 0.0258(9) 0.0211(8) 0.0193(8) 0.0005(6) 0.0001(6) 0.0075(7)
C8 0.0195(8) 0.0235(9) 0.0176(8) -0.0004(6) -0.0038(6) 0.0027(7)
C4 0.0250(9) 0.0193(8) 0.0238(8) -0.0007(6) 0.0010(6) 0.0084(7)
C6 0.0241(9) 0.0191(8) 0.0225(8) 0.0031(6) -0.0009(6) 0.0065(7)
C1 0.0223(9) 0.0267(9) 0.0247(8) -0.0002(6) 0.0016(6) 0.0081(7)
C2B 0.0259(9) 0.0242(8) 0.0211(8) -0.0013(6) -0.0015(6) 0.0082(7)
C3 0.0339(10) 0.0167(8) 0.0231(8) 0.0031(6) 0.0033(7) 0.0057(7)
C8B 0.0250(9) 0.0202(8) 0.0223(8) 0.0003(6) 0.0014(6) 0.0070(7)
C7B 0.0247(9) 0.0247(9) 0.0176(8) 0.0024(6) -0.0007(6) 0.0068(7)
C7 0.0216(8) 0.0208(8) 0.0212(8) 0.0039(6) -0.0002(6) 0.0054(7)
C5B 0.0242(9) 0.0206(8) 0.0311(9) -0.0006(6) 0.0039(7) 0.0042(7)
C2 0.0274(9) 0.0254(9) 0.0211(8) 0.0016(6) 0.0051(6) 0.0031(7)
C4B 0.0339(10) 0.0212(9) 0.0281(9) 0.0023(6) 0.0102(7) 0.0050(7)
C3B 0.0390(10) 0.0238(9) 0.0195(8) 0.0032(6) 0.0038(7) 0.0096(8)

loop_
_atom_type_symbol
_atom_type_description
_atom_type_scat_dispersion_real
_atom_type_scat_dispersion_imag
_atom_type_scat_source
C C 0.0033 0.0016 'International Tables Vol C Tables 4.2.6.8 and 6.1.1.4'
H H 0.0000 0.0000 'International Tables Vol C Tables 4.2.6.8 and 6.1.1.4'
N N 0.0061 0.0033 'International Tables Vol C Tables 4.2.6.8 and 6.1.1.4'
O O 0.0106 0.0060 'International Tables Vol C Tables 4.2.6.8 and 6.1.1.4'

loop_
_geom_angle_atom_site_label_1
_geom_angle_atom_site_label_2
_geom_angle_atom_site_label_3
_geom_angle
_geom_angle_site_symmetry_1
_geom_angle_site_symmetry_3
_geom_angle_publ_flag
C5 O1 C7 116.55(11) . . ?
C1B O1B C7B 116.82(11) . . ?
O1 C5 C4 115.77(13) . . ?
O1 C5 C6 124.17(13) . . ?
C6 C5 C4 120.05(14) . . ?
O1B C1B C6B 124.16(13) . . ?
O1B C1B C2B 115.50(13) . . ?
C6B C1B C2B 120.34(14) . . ?
C1B C6B C5B 118.93(14) . . ?
O2 C8 N1 123.82(14) . . ?
O2 C8 C7 118.28(13) . . ?
N1 C8 C7 117.85(13) . . ?
C3 C4 C5 119.81(14) . . ?
C5 C6 C1 119.39(14) . . ?
C2 C1 C6 120.92(14) . . ?
C3B C2B C1B 119.76(15) . . ?
C4 C3 C2 120.51(14) . . ?
O2B C8B N1B 124.09(14) . . ?
O2B C8B C7B 117.99(13) . . ?
N1B C8B C7B 117.87(13) . . ?
O1B C7B C8B 110.33(12) . . ?
O1 C7 C8 110.30(12) . . ?
C4B C5B C6B 121.25(15) . . ?
C1 C2 C3 119.31(14) . . ?
C5B C4B C3B 119.33(15) . . ?
C2B C3B C4B 120.33(14) . . ?

loop_
_geom_bond_atom_site_label_1
_geom_bond_atom_site_label_2
_geom_bond_distance
_geom_bond_site_symmetry_2
_geom_bond_publ_flag
O1 C5 1.3777(18) . ?
O1 C7 1.4247(17) . ?
O1B C1B 1.3790(18) . ?
O1B C7B 1.4270(17) . ?
O2 C8 1.2348(18) . ?
O2B C8B 1.2351(17) . ?
N1 C8 1.3270(19) . ?
N1B C8B 1.3295(19) . ?
C5 C4 1.392(2) . ?
C5 C6 1.388(2) . ?
C1B C6B 1.389(2) . ?
C1B C2B 1.394(2) . ?
C6B C5B 1.391(2) . ?
C8 C7 1.507(2) . ?
C4 C3 1.383(2) . ?
C6 C1 1.390(2) . ?
C1 C2 1.381(2) . ?
C2B C3B 1.384(2) . ?
C3 C2 1.389(2) . ?
C8B C7B 1.508(2) . ?
C5B C4B 1.380(2) . ?
C4B C3B 1.391(2) . ?
